data_7211039
loop_
_publ_author_name
'Tominaka, Satoshi'
'Henke, Sebastian'
'Cheetham, Anthony K.'

_publ_section_title
;
 Coordination polymers of alkali metal trithiocyanurates: structure
 determinations and ionic conductivity measurements using single crystals
;
_journal_issue 45
_journal_name_full CrystEngComm
_journal_page_first 9400
_journal_paper_doi 10.1039/c3ce41150h
_journal_volume 15
_journal_year 2013
_chemical_formula_moiety 'C3 H8 N3 Na O3 S3'
_chemical_formula_sum 'C3 H8 N3 Na O3 S3'
_chemical_formula_weight 253.29
_chemical_name_systematic
;
 ? 
;
_space_group_crystal_system monoclinic
_space_group_IT_number 14
_space_group_name_Hall '-P 2ybc'
_space_group_name_H-M_alt 'P 1 21/c 1'
_symmetry_space_group_name_Hall '-P 2ybc'
_symmetry_space_group_name_H-M 'P 1 21/c 1'
_atom_sites_solution_hydrogens geom
_atom_sites_solution_primary direct
_atom_sites_solution_secondary difmap
_audit_creation_date 2013-06-12
_audit_creation_method
;
  Olex2 1.2
  (compiled Apr 23 2013 17:54:37, GUI svn.r4466)
;
_cell_angle_alpha 90.00
_cell_angle_beta 109.644(2)
_cell_angle_gamma 90.00
_cell_formula_units_Z 4
_cell_length_a 10.4530(2)
_cell_length_b 12.7369(2)
_cell_length_c 7.86207(17)
_cell_measurement_reflns_used 10603
_cell_measurement_temperature 298
_cell_measurement_theta_max 71.1740
_cell_measurement_theta_min 3.4450
_cell_volume 985.83(3)
_computing_cell_refinement
;
CrysAlisPro, Agilent Technologies,
Version 1.171.36.28 (release 01-02-2013 CrysAlis171 .NET)
(compiled Feb  1 2013,16:14:44)
;
_computing_data_collection
;
CrysAlisPro, Agilent Technologies,
Version 1.171.36.28 (release 01-02-2013 CrysAlis171 .NET)
(compiled Feb  1 2013,16:14:44)
;
_computing_data_reduction
;
CrysAlisPro, Agilent Technologies,
Version 1.171.36.28 (release 01-02-2013 CrysAlis171 .NET)
(compiled Feb  1 2013,16:14:44)
;
_computing_molecular_graphics
;
O. V. Dolomanov, L. J. Bourhis, R. J. Gildea, J. A. K. Howard and H. Puschmann,
OLEX2: a complete structure solution, refinement and analysis program.
J. Appl. Cryst. (2009). 42, 339-341.
;
_computing_publication_material
;
O. V. Dolomanov, L. J. Bourhis, R. J. Gildea, J. A. K. Howard and H. Puschmann,
OLEX2: a complete structure solution, refinement and analysis program.
J. Appl. Cryst. (2009). 42, 339-341.
;
_computing_structure_refinement
;
SHELXL, G.M. Sheldrick, Acta Cryst.
(2008). A64, 112-122
;
_computing_structure_solution
;
SHELXS, G.M. Sheldrick, Acta Cryst.
(2008). A64, 112-122
;
_diffrn_ambient_temperature 298
_diffrn_detector_area_resol_mean 16.1183
_diffrn_measured_fraction_theta_full 0.9995
_diffrn_measured_fraction_theta_max 0.9754
_diffrn_measurement_details
;
  1 omega   43.00   70.00   1.0000    1.0000
omega____ theta____ kappa____ phi______ frames
    -        0.0000   77.0000 -120.0000 27

  2 omega   33.00   77.00   1.0000    1.0000
omega____ theta____ kappa____ phi______ frames
    -        0.0000 -178.0000  120.0000 44

  3 omega   -5.00   21.00   1.0000    1.0000
omega____ theta____ kappa____ phi______ frames
    -        0.0000   77.0000 -120.0000 26

  4 omega   32.00   69.00   1.0000    1.0000
omega____ theta____ kappa____ phi______ frames
    -        0.0000 -178.0000 -180.0000 37

  5 omega   33.00   74.00   1.0000    1.0000
omega____ theta____ kappa____ phi______ frames
    -        0.0000 -178.0000  -30.0000 41

  6 omega  -65.00  -39.00   1.0000    3.0000
omega____ theta____ kappa____ phi______ frames
    -      -54.7500  -57.0000  -60.0000 26

  7 omega -124.00  -85.00   1.0000    3.0000
omega____ theta____ kappa____ phi______ frames
    -      -54.7500  -57.0000  -60.0000 39

  8 omega   76.00  123.00   1.0000    3.0000
omega____ theta____ kappa____ phi______ frames
    -       54.7500  125.0000   30.0000 47

  9 omega   79.00  126.00   1.0000    3.0000
omega____ theta____ kappa____ phi______ frames
    -       54.7500  125.0000 -180.0000 47

 10 omega   42.00  113.00   1.0000    3.0000
omega____ theta____ kappa____ phi______ frames
    -       54.7500   57.0000  120.0000 71

 11 omega  -17.00   70.00   1.0000    3.0000
omega____ theta____ kappa____ phi______ frames
    -       54.7500  -37.0000  120.0000 87

 12 omega  -85.00  -24.00   1.0000    6.0000
omega____ theta____ kappa____ phi______ frames
    -      -64.0000   63.0000   30.0000 61

 13 omega  -80.00  -40.00   1.0000    6.0000
omega____ theta____ kappa____ phi______ frames
    -      -64.0000  -75.0000  -52.8755 40

 14 omega -110.00  -43.00   1.0000    6.0000
omega____ theta____ kappa____ phi______ frames
    -      -64.0000  -77.0000 -120.0000 67

 15 omega  -66.00  -36.00   1.0000    6.0000
omega____ theta____ kappa____ phi______ frames
    -      -64.0000  -77.0000  -90.0000 30

 16 omega   41.00   67.00   1.0000    6.0000
omega____ theta____ kappa____ phi______ frames
    -      109.5000  -25.0000 -180.0000 26

 17 omega  122.00  148.00   1.0000    6.0000
omega____ theta____ kappa____ phi______ frames
    -      109.5000   50.0000  150.0000 26

 18 omega   56.00   82.00   1.0000    6.0000
omega____ theta____ kappa____ phi______ frames
    -      109.5000 -111.0000  -30.0000 26

 19 omega   54.00   90.00   1.0000    6.0000
omega____ theta____ kappa____ phi______ frames
    -      109.5000 -111.0000  120.0000 36

 20 omega   44.00   69.00   1.0000    6.0000
omega____ theta____ kappa____ phi______ frames
    -      109.5000  -50.0000 -120.0000 25

 21 omega   38.00   69.00   1.0000    6.0000
omega____ theta____ kappa____ phi______ frames
    -      109.5000  -25.0000   60.0000 31

 22 omega  134.00  171.00   1.0000    6.0000
omega____ theta____ kappa____ phi______ frames
    -      109.5000   63.0000  -90.0000 37

 23 omega  145.00  171.00   1.0000    6.0000
omega____ theta____ kappa____ phi______ frames
    -      109.5000   77.0000  -30.0000 26

 24 omega   79.00  112.00   1.0000    6.0000
omega____ theta____ kappa____ phi______ frames
    -      109.5000   77.0000  -90.0000 33

 25 omega   88.00  134.00   1.0000    6.0000
omega____ theta____ kappa____ phi______ frames
    -      109.5000   63.0000 -180.0000 46

 26 omega   91.00  117.00   1.0000    6.0000
omega____ theta____ kappa____ phi______ frames
    -      109.5000   50.0000  -90.0000 26

 27 omega   84.00  142.00   1.0000    6.0000
omega____ theta____ kappa____ phi______ frames
    -      109.5000   37.0000  -60.0000 58

 28 omega   49.00   75.00   1.0000    6.0000
omega____ theta____ kappa____ phi______ frames
    -      109.5000  -50.0000 -180.0000 26

 29 omega   37.00   72.00   1.0000    6.0000
omega____ theta____ kappa____ phi______ frames
    -      109.5000  -25.0000 -120.0000 35

 30 omega   82.00  108.00   1.0000    6.0000
omega____ theta____ kappa____ phi______ frames
    -      109.5000   77.0000  -30.0000 26

 31 omega   37.00   63.00   1.0000    6.0000
omega____ theta____ kappa____ phi______ frames
    -      109.5000 -111.0000  150.0000 26

 32 omega  122.00  148.00   1.0000    6.0000
omega____ theta____ kappa____ phi______ frames
    -      109.5000   63.0000   30.0000 26

 33 omega   53.00   79.00   1.0000    6.0000
omega____ theta____ kappa____ phi______ frames
    -      109.5000 -111.0000  -60.0000 26

 34 omega   38.00   71.00   1.0000    6.0000
omega____ theta____ kappa____ phi______ frames
    -      109.5000  -25.0000  150.0000 33

 35 omega   39.00   75.00   1.0000    6.0000
omega____ theta____ kappa____ phi______ frames
    -      109.5000  -50.0000  -90.0000 36

 36 omega  118.00  165.00   1.0000    6.0000
omega____ theta____ kappa____ phi______ frames
    -      109.5000   25.0000  120.0000 47

 37 omega   83.00  109.00   1.0000    6.0000
omega____ theta____ kappa____ phi______ frames
    -      109.5000   25.0000  120.0000 26

 38 omega   43.00   69.00   1.0000    6.0000
omega____ theta____ kappa____ phi______ frames
    -      109.5000  -25.0000  -30.0000 26

 39 omega   79.00  106.00   1.0000    6.0000
omega____ theta____ kappa____ phi______ frames
    -      109.5000   77.0000 -150.0000 27

 40 omega   92.00  118.00   1.0000    6.0000
omega____ theta____ kappa____ phi______ frames
    -      109.5000   63.0000   30.0000 26

 41 omega  140.00  169.00   1.0000    6.0000
omega____ theta____ kappa____ phi______ frames
    -      109.5000   63.0000  -60.0000 29

 42 omega   87.00  122.00   1.0000    6.0000
omega____ theta____ kappa____ phi______ frames
    -      109.5000   63.0000  -30.0000 35

 43 omega   79.00  105.00   1.0000    6.0000
omega____ theta____ kappa____ phi______ frames
    -      109.5000   77.0000 -120.0000 26

 44 omega   75.00  101.00   1.0000    6.0000
omega____ theta____ kappa____ phi______ frames
    -      109.5000  -63.0000   60.0000 26

 45 omega  107.00  132.00   1.0000    6.0000
omega____ theta____ kappa____ phi______ frames
    -      109.5000  -63.0000   60.0000 25

 46 omega   37.00   69.00   1.0000    6.0000
omega____ theta____ kappa____ phi______ frames
    -      109.5000  -25.0000   30.0000 32

 47 omega  134.00  164.00   1.0000    6.0000
omega____ theta____ kappa____ phi______ frames
    -      109.5000   37.0000 -120.0000 30

 48 omega   87.00  135.00   1.0000    6.0000
omega____ theta____ kappa____ phi______ frames
    -      109.5000   63.0000  -60.0000 48

 49 omega   83.00  127.00   1.0000    6.0000
omega____ theta____ kappa____ phi______ frames
    -      109.5000  -63.0000  150.0000 44

 50 omega   87.00  146.00   1.0000    6.0000
omega____ theta____ kappa____ phi______ frames
    -      109.5000   63.0000 -120.0000 59

 51 omega   79.00  118.00   1.0000    6.0000
omega____ theta____ kappa____ phi______ frames
    -      109.5000   77.0000  -60.0000 39

 52 omega   91.00  116.00   1.0000    6.0000
omega____ theta____ kappa____ phi______ frames
    -      109.5000   50.0000 -120.0000 25

 53 omega   40.00   69.00   1.0000    6.0000
omega____ theta____ kappa____ phi______ frames
    -      109.5000  -25.0000 -150.0000 29

 54 omega   89.00  117.00   1.0000    6.0000
omega____ theta____ kappa____ phi______ frames
    -      109.5000   50.0000  150.0000 28

 55 omega   45.00   72.00   1.0000    6.0000
omega____ theta____ kappa____ phi______ frames
    -      109.5000  -25.0000  -90.0000 27

 56 omega   85.00  112.00   1.0000    6.0000
omega____ theta____ kappa____ phi______ frames
    -      109.5000   37.0000 -120.0000 27

 57 omega   85.00  110.00   1.0000    6.0000
omega____ theta____ kappa____ phi______ frames
    -      109.5000   37.0000    0.0000 25

 58 omega   88.00  115.00   1.0000    6.0000
omega____ theta____ kappa____ phi______ frames
    -      109.5000   63.0000  -90.0000 27

 59 omega   89.00  153.00   1.0000    6.0000
omega____ theta____ kappa____ phi______ frames
    -      109.5000   50.0000   60.0000 64

 60 omega  -25.00   42.00   1.0000    1.0000
omega____ theta____ kappa____ phi______ frames
    -        0.0000  -99.0000  150.0000 67

 61 omega  -21.00   69.00   1.0000    1.0000
omega____ theta____ kappa____ phi______ frames
    -        0.0000   57.0000  -30.0000 90

 62 omega  -69.00   21.00   1.0000    1.0000
omega____ theta____ kappa____ phi______ frames
    -        0.0000  -57.0000    0.0000 90

 63 omega  -69.00   21.00   1.0000    1.0000
omega____ theta____ kappa____ phi______ frames
    -        0.0000  -57.0000 -120.0000 90

 64 omega -125.00  -25.00   1.0000    3.0000
omega____ theta____ kappa____ phi______ frames
    -      -54.7500  -77.0000 -180.0000 100

 65 omega -112.00  -18.00   1.0000    3.0000
omega____ theta____ kappa____ phi______ frames
    -      -54.7500  125.0000   60.0000 94

 66 omega  -75.00   14.00   1.0000    3.0000
omega____ theta____ kappa____ phi______ frames
    -      -54.7500   57.0000   90.0000 89

 67 omega -125.00  -25.00   1.0000    3.0000
omega____ theta____ kappa____ phi______ frames
    -      -54.7500  -77.0000 -120.0000 100

 68 omega -125.00  -25.00   1.0000    3.0000
omega____ theta____ kappa____ phi______ frames
    -      -54.7500  -77.0000    0.0000 100

 69 omega -124.00  -33.00   1.0000    3.0000
omega____ theta____ kappa____ phi______ frames
    -      -54.7500  -57.0000   30.0000 91

 70 omega -125.00  -25.00   1.0000    3.0000
omega____ theta____ kappa____ phi______ frames
    -      -54.7500  -77.0000  120.0000 100

 71 omega   -3.00   96.00   1.0000    3.0000
omega____ theta____ kappa____ phi______ frames
    -       54.7500 -125.0000  -90.0000 99

 72 omega   37.00   90.00   1.0000    6.0000
omega____ theta____ kappa____ phi______ frames
    -      109.5000 -111.0000   30.0000 53

 73 omega   79.00  178.00   1.0000    6.0000
omega____ theta____ kappa____ phi______ frames
    -      109.5000  111.0000  -30.0000 99

 74 omega   39.00   83.00   1.0000    6.0000
omega____ theta____ kappa____ phi______ frames
    -      109.5000  -50.0000  -30.0000 44

 75 omega   38.00  147.00   1.0000    6.0000
omega____ theta____ kappa____ phi______ frames
    -      109.5000  -91.0000  -60.0000 109

 76 omega   87.00  177.00   1.0000    6.0000
omega____ theta____ kappa____ phi______ frames
    -      109.5000   63.0000   60.0000 90

 77 omega   37.00   71.00   1.0000    6.0000
omega____ theta____ kappa____ phi______ frames
    -      109.5000  -37.0000   30.0000 34

 78 omega   79.00  178.00   1.0000    6.0000
omega____ theta____ kappa____ phi______ frames
    -      109.5000   77.0000  150.0000 99

 79 omega   38.00  147.00   1.0000    6.0000
omega____ theta____ kappa____ phi______ frames
    -      109.5000  -91.0000  150.0000 109

 80 omega   87.00  177.00   1.0000    6.0000
omega____ theta____ kappa____ phi______ frames
    -      109.5000   63.0000   90.0000 90

 81 omega   79.00  158.00   1.0000    6.0000
omega____ theta____ kappa____ phi______ frames
    -      109.5000   77.0000    0.0000 79

 82 omega   37.00   71.00   1.0000    6.0000
omega____ theta____ kappa____ phi______ frames
    -      109.5000  -37.0000    0.0000 34
;
_diffrn_measurement_device_type 'Xcalibur, Eos, Gemini ultra'
_diffrn_measurement_method '\w scans'
_diffrn_orient_matrix_UB_11 0.1550068000
_diffrn_orient_matrix_UB_12 0.0163065000
_diffrn_orient_matrix_UB_13 0.0684848000
_diffrn_orient_matrix_UB_21 0.0099508000
_diffrn_orient_matrix_UB_22 -0.0596473000
_diffrn_orient_matrix_UB_23 -0.1656073000
_diffrn_orient_matrix_UB_31 -0.0186288000
_diffrn_orient_matrix_UB_32 0.1039601000
_diffrn_orient_matrix_UB_33 -0.1057714000
_diffrn_radiation_monochromator mirror
_diffrn_radiation_type 'Cu K\a'
_diffrn_radiation_wavelength 1.5418
_diffrn_reflns_av_R_equivalents 0.0221
_diffrn_reflns_av_unetI/netI 0.0096
_diffrn_reflns_limit_h_max 12
_diffrn_reflns_limit_h_min -12
_diffrn_reflns_limit_k_max 15
_diffrn_reflns_limit_k_min -15
_diffrn_reflns_limit_l_max 9
_diffrn_reflns_limit_l_min -9
_diffrn_reflns_number 17362
_diffrn_reflns_theta_full 70.9317
_diffrn_reflns_theta_max 71.35
_diffrn_reflns_theta_min 4.49
_diffrn_source 'Enhance Ultra (Cu) X-ray Source'
_exptl_absorpt_coefficient_mu 7.204
_exptl_absorpt_correction_T_max 0.711
_exptl_absorpt_correction_T_min 0.312
_exptl_absorpt_correction_type analytical
_exptl_absorpt_process_details
;
CrysAlisPro, Agilent Technologies,
Version 1.171.36.28 (release 01-02-2013 CrysAlis171 .NET)
(compiled Feb  1 2013,16:14:44)
Analytical numeric absorption correction using a multifaceted crystal
            model based on expressions derived by R.C. Clark & J.S. Reid.
(Clark, R. C. & Reid, J. S. (1995). Acta Cryst. A51, 887-897)
;
_exptl_crystal_colour 'clear light yellow'
_exptl_crystal_colour_lustre clear
_exptl_crystal_colour_modifier light
_exptl_crystal_colour_primary yellow
_exptl_crystal_density_diffrn 1.707
_exptl_crystal_density_method 'not measured'
_exptl_crystal_description 'rect. Prism'
_exptl_crystal_F_000 520
_exptl_crystal_size_max 0.2605
_exptl_crystal_size_mid 0.0934
_exptl_crystal_size_min 0.0504
_refine_diff_density_max 0.419
_refine_diff_density_min -0.401
_refine_diff_density_rms 0.051
_refine_ls_extinction_method none
_refine_ls_goodness_of_fit_ref 1.077
_refine_ls_hydrogen_treatment mixed
_refine_ls_matrix_type full
_refine_ls_number_parameters 142
_refine_ls_number_reflns 1918
_refine_ls_number_restraints 10
_refine_ls_restrained_S_all 1.087
_refine_ls_R_factor_all 0.0263
_refine_ls_R_factor_gt 0.0254
_refine_ls_shift/su_max 0.001
_refine_ls_shift/su_mean 0.000
_refine_ls_structure_factor_coef Fsqd
_refine_ls_weighting_details 'calc w=1/[\s^2^(Fo^2^)+(0.0390P)^2^+0.4136P] where P=(Fo^2^+2Fc^2^)/3'
_refine_ls_weighting_scheme calc
_refine_ls_wR_factor_gt 0.0708
_refine_ls_wR_factor_ref 0.0716
_reflns_number_gt 1827
_reflns_number_total 1918
_reflns_threshold_expression >2sigma(I)
_cod_data_source_file c3ce41150h.txt
_cod_data_source_block NaTTC_RT
_cod_database_code 7211039
_chemical_oxdiff_formula 'Na C3 H8 O3 N3 S3'
_reflns_odcompleteness_completeness 99.95
_reflns_odcompleteness_iscentric 1
_reflns_odcompleteness_theta 70.93
_olex2_refinement_description
;
1. Fixed Uiso
 At 1.2 times of:
  All N(H) groups
2. Restrained distances
 H3A-O3 = O3-H3B
 0.958 with sigma of 0.02
 H1A-O1 = O1-H1B
 0.958 with sigma of 0.02
 H2A-O2
 0.958 with sigma of 0.02
 H2A-O2 = O2-H2B
 0.958 with sigma of 0.02
 H3A-H3B
 1.515 with sigma of 0.04
 H1A-H1B
 1.515 with sigma of 0.04
 H2A-H2B
 1.515 with sigma of 0.04
3.a Aromatic/amide H refined with riding coordinates:
 N5(H5), N6(H6)
;

loop_
_space_group_symop_id
_space_group_symop_operation_xyz
1 'x, y, z'
2 '-x, y+1/2, -z+1/2'
3 '-x, -y, -z'
4 'x, -y-1/2, z-1/2'

loop_
_atom_site_label
_atom_site_type_symbol
_atom_site_fract_x
_atom_site_fract_y
_atom_site_fract_z
_atom_site_U_iso_or_equiv
_atom_site_adp_type
_atom_site_occupancy
_atom_site_symmetry_multiplicity
_atom_site_calc_flag
_atom_site_refinement_flags
C7 C 0.39342(15) 0.67327(12) 0.0957(2) 0.0273(3) Uani 1 1 d .
C8 C 0.39540(15) 0.85554(12) 0.0992(2) 0.0276(3) Uani 1 1 d .
C9 C 0.58185(16) 0.76246(11) 0.3105(2) 0.0267(3) Uani 1 1 d .
N2 N 0.33585(14) 0.76519(10) 0.02546(18) 0.0304(3) Uani 1 1 d .
N5 N 0.51757(13) 0.85247(10) 0.23832(17) 0.0301(3) Uani 1 1 d .
H5 H 0.5553 0.9111 0.2819 0.036 Uiso 1 1 calc R
N6 N 0.51446(13) 0.67407(10) 0.23692(17) 0.0292(3) Uani 1 1 d .
H6 H 0.5494 0.6147 0.2811 0.035 Uiso 1 1 calc R
S1 S 0.32083(4) 0.55732(3) 0.01817(5) 0.03594(13) Uani 1 1 d .
S2 S 0.32341(4) 0.97253(3) 0.02756(5) 0.03534(13) Uani 1 1 d .
S3 S 0.73059(4) 0.76086(3) 0.47827(6) 0.03338(13) Uani 1 1 d .
H3A H 1.181(2) 0.774(2) 0.812(3) 0.063(7) Uiso 1 1 d D
H1A H 1.008(2) 0.362(2) 0.687(4) 0.081(9) Uiso 1 1 d D
H1B H 1.134(2) 0.364(2) 0.640(4) 0.078(8) Uiso 1 1 d D
H2A H 0.865(2) 0.613(2) 0.855(5) 0.110(12) Uiso 1 1 d D
H2B H 0.989(4) 0.551(3) 0.958(4) 0.142(17) Uiso 1 1 d D
H3B H 1.117(3) 0.819(2) 0.637(3) 0.100(11) Uiso 1 1 d D
O1 O 1.05455(13) 0.40020(10) 0.62937(18) 0.0400(3) Uani 1 1 d D
O2 O 0.9397(3) 0.57495(18) 0.8534(4) 0.0929(7) Uani 1 1 d D
O3 O 1.10150(14) 0.77289(11) 0.71566(19) 0.0432(3) Uani 1 1 d D
Na1 Na 1.08406(8) 0.58499(6) 0.68175(9) 0.04411(19) Uani 1 1 d .

loop_
_atom_site_aniso_label
_atom_site_aniso_U_11
_atom_site_aniso_U_22
_atom_site_aniso_U_33
_atom_site_aniso_U_23
_atom_site_aniso_U_13
_atom_site_aniso_U_12
C7 0.0266(7) 0.0266(7) 0.0285(7) -0.0002(6) 0.0091(6) -0.0008(6)
C8 0.0266(7) 0.0273(7) 0.0281(7) 0.0004(6) 0.0082(6) 0.0014(6)
C9 0.0259(7) 0.0267(7) 0.0275(7) -0.0004(5) 0.0089(6) 0.0007(5)
N2 0.0281(7) 0.0268(7) 0.0312(7) 0.0000(5) 0.0032(6) -0.0004(5)
N5 0.0278(6) 0.0225(6) 0.0341(7) -0.0025(5) 0.0028(5) -0.0002(5)
N6 0.0269(6) 0.0236(6) 0.0325(7) 0.0013(5) 0.0037(5) 0.0006(5)
S1 0.0361(2) 0.0253(2) 0.0373(2) -0.00069(15) 0.00026(17) -0.00546(15)
S2 0.0346(2) 0.0253(2) 0.0385(2) 0.00158(15) 0.00221(17) 0.00437(14)
S3 0.0282(2) 0.0317(2) 0.0326(2) -0.00199(14) 0.00006(17) 0.00083(14)
O1 0.0374(6) 0.0363(6) 0.0440(7) 0.0036(5) 0.0109(5) 0.0032(5)
O2 0.1078(16) 0.0844(14) 0.1194(18) 0.0448(13) 0.0815(15) 0.0468(12)
O3 0.0408(7) 0.0429(7) 0.0409(7) -0.0031(6) 0.0072(6) 0.0003(5)
Na1 0.0509(4) 0.0391(4) 0.0375(4) -0.0042(3) 0.0085(3) -0.0035(3)

loop_
_atom_type_symbol
_atom_type_description
_atom_type_scat_dispersion_real
_atom_type_scat_dispersion_imag
_atom_type_scat_source
C C 0.0181 0.0091 'International Tables Vol C Tables 4.2.6.8 and 6.1.1.4'
H H 0.0000 0.0000 'International Tables Vol C Tables 4.2.6.8 and 6.1.1.4'
N N 0.0311 0.0180 'International Tables Vol C Tables 4.2.6.8 and 6.1.1.4'
O O 0.0492 0.0322 'International Tables Vol C Tables 4.2.6.8 and 6.1.1.4'
Na Na 0.1353 0.1239 'International Tables Vol C Tables 4.2.6.8 and 6.1.1.4'
S S 0.3331 0.5567 'International Tables Vol C Tables 4.2.6.8 and 6.1.1.4'

loop_
_exptl_crystal_face_index_h
_exptl_crystal_face_index_k
_exptl_crystal_face_index_l
_exptl_crystal_face_perp_dist
_exptl_oxdiff_crystal_face_indexfrac_h
_exptl_oxdiff_crystal_face_indexfrac_k
_exptl_oxdiff_crystal_face_indexfrac_l
_exptl_oxdiff_crystal_face_x
_exptl_oxdiff_crystal_face_y
_exptl_oxdiff_crystal_face_z
6 1 0 0.0332 5.9988 1.0046 0.0020 0.9464 -0.0006 -0.0075
-6 -1 0 0.0172 -5.9988 -1.0046 -0.0020 -0.9464 0.0006 0.0075
-1 8 0 0.0537 -1.0027 7.9987 -0.0007 -0.0250 -0.4870 0.8503
1 -8 0 0.0397 1.0027 -7.9987 0.0007 0.0250 0.4870 -0.8503
-3 -2 5 0.1136 -2.9997 -1.9987 4.9998 -0.1552 -0.7386 -0.6807
3 2 -5 0.1092 2.9997 1.9987 -4.9998 0.1552 0.7386 0.6807

loop_
_geom_angle_atom_site_label_1
_geom_angle_atom_site_label_2
_geom_angle_atom_site_label_3
_geom_angle
_geom_angle_site_symmetry_1
_geom_angle_site_symmetry_3
N2 C7 N6 119.20(13) . .
N2 C7 S1 122.06(12) . .
N6 C7 S1 118.74(11) . .
N2 C8 N5 119.39(13) . .
N2 C8 S2 121.66(12) . .
N5 C8 S2 118.95(11) . .
N5 C9 S3 122.79(11) . .
N6 C9 N5 114.37(14) . .
N6 C9 S3 122.83(11) . .
C8 N2 C7 119.28(14) . .
C9 N5 C8 123.73(13) . .
C9 N6 C7 123.92(13) . .
C7 S1 Na1 110.99(6) . 1_454
C8 S2 Na1 89.37(5) . 4_475
Na1 O1 Na1 95.57(5) . 3_766
S1 Na1 S2 77.74(2) 1_656 4_676
S1 Na1 Na1 133.11(4) 1_656 3_766
S2 Na1 Na1 78.13(3) 4_676 3_766
O1 Na1 S1 162.67(5) 3_766 1_656
O1 Na1 S1 93.27(4) . 1_656
O1 Na1 S2 77.42(4) . 4_676
O1 Na1 S2 85.01(4) 3_766 4_676
O1 Na1 O1 84.43(5) . 3_766
O1 Na1 O3 176.15(6) . .
O1 Na1 O3 91.84(5) 3_766 .
O1 Na1 Na1 42.18(3) 3_766 3_766
O1 Na1 Na1 42.25(3) . 3_766
O2 Na1 S1 89.19(7) . 1_656
O2 Na1 S2 160.08(6) . 4_676
O2 Na1 O1 107.88(8) . 3_766
O2 Na1 O1 88.55(7) . .
O2 Na1 O3 91.72(7) . .
O2 Na1 Na1 100.97(8) . 3_766
O3 Na1 S1 90.57(4) . 1_656
O3 Na1 S2 103.24(4) . 4_676
O3 Na1 Na1 134.01(5) . 3_766

loop_
_geom_bond_atom_site_label_1
_geom_bond_atom_site_label_2
_geom_bond_distance
_geom_bond_site_symmetry_2
C7 N2 1.347(2) .
C7 N6 1.3744(19) .
C7 S1 1.6785(15) .
C8 N2 1.344(2) .
C8 N5 1.375(2) .
C8 S2 1.6791(15) .
C9 N5 1.3533(19) .
C9 N6 1.3506(19) .
C9 S3 1.6669(16) .
S1 Na1 2.9739(8) 1_454
S2 Na1 3.2102(9) 4_475
O1 Na1 2.3949(14) 3_766
O1 Na1 2.3914(14) .
O2 Na1 2.3415(19) .
O3 Na1 2.4082(15) .
Na1 S1 2.9739(8) 1_656
Na1 S2 3.2101(9) 4_676
Na1 O1 2.3949(15) 3_766
Na1 Na1 3.5450(14) 3_766
